data_4127044
loop_
_publ_author_name
'Xu, Xiaofan'
'Wang, Wei'
'Liu, Dongliang'
'Hu, Dandan'
'Wu, Tao'
'Bu, Xianhui'
'Feng, Pingyun'

_publ_section_title
;
 Pushing up the Size Limit of Metal Chalcogenide Supertetrahedral
 Nanocluster
;
_journal_name_full 'Journal of the American Chemical Society'
_journal_paper_doi 10.1021/jacs.7b12092
_journal_year 2018
_chemical_formula_moiety 'In16 S33 Zn4'
_chemical_formula_sum 'In16 S33 Zn4'
_chemical_formula_weight 3156.66
_space_group_crystal_system monoclinic
_space_group_IT_number 14
_space_group_name_Hall '-P 2yn'
_space_group_name_H-M_alt 'P 1 21/n 1'
_symmetry_space_group_name_Hall '-P 2yn'
_symmetry_space_group_name_H-M 'P 1 21/n 1'
_audit_creation_method SHELXL-2014/7
_cell_angle_alpha 90
_cell_angle_beta 107.650(5)
_cell_angle_gamma 90
_cell_formula_units_Z 4
_cell_length_a 24.736(4)
_cell_length_b 26.149(4)
_cell_length_c 26.677(4)
_cell_measurement_reflns_used 34215
_cell_measurement_temperature 296(2)
_cell_measurement_theta_max 41.538
_cell_measurement_theta_min 4.646
_cell_volume 16443(4)
_computing_structure_refinement 'SHELXL-2014/7 (Sheldrick, 2014)'
_diffrn_ambient_temperature 296(2)
_diffrn_measured_fraction_theta_full 0.991
_diffrn_measured_fraction_theta_max 0.991
_diffrn_measurement_device_type 'Bruker Photon II CPAD diffractometer'
_diffrn_measurement_method 'OMEGA-PHI SCAN'
_diffrn_radiation_type MoK\a
_diffrn_radiation_wavelength 0.71073
_diffrn_reflns_av_R_equivalents 0.1069
_diffrn_reflns_av_unetI/netI 0.0508
_diffrn_reflns_Laue_measured_fraction_full 0.991
_diffrn_reflns_Laue_measured_fraction_max 0.991
_diffrn_reflns_number 17268
_diffrn_reflns_point_group_measured_fraction_full 0.991
_diffrn_reflns_point_group_measured_fraction_max 0.991
_diffrn_reflns_theta_full 20.896
_diffrn_reflns_theta_max 20.896
_diffrn_reflns_theta_min 2.235
_diffrn_source 'fine-focus sealed tube'
_exptl_absorpt_coefficient_mu 3.189
_exptl_absorpt_correction_T_max 0.7446
_exptl_absorpt_correction_T_min 0.5311
_exptl_absorpt_correction_type multi-scan
_exptl_crystal_colour COLORLESS
_exptl_crystal_density_diffrn 1.275
_exptl_crystal_description PLATE
_exptl_crystal_F_000 5728.0
_refine_diff_density_max 1.779
_refine_diff_density_min -1.199
_refine_diff_density_rms 0.178
_refine_ls_extinction_method none
_refine_ls_goodness_of_fit_ref 1.078
_refine_ls_hydrogen_treatment undef
_refine_ls_matrix_type full
_refine_ls_number_parameters 478
_refine_ls_number_reflns 17268
_refine_ls_number_restraints 0
_refine_ls_restrained_S_all 1.078
_refine_ls_R_factor_all 0.0866
_refine_ls_R_factor_gt 0.0579
_refine_ls_shift/su_max 0.001
_refine_ls_shift/su_mean 0.000
_refine_ls_structure_factor_coef Fsqd
_refine_ls_weighting_details 'w=1/[\s^2^(Fo^2^)+(0.1019P)^2^+21.8297P] where P=(Fo^2^+2Fc^2^)/3'
_refine_ls_weighting_scheme calc
_refine_ls_wR_factor_gt 0.1639
_refine_ls_wR_factor_ref 0.1814
_reflns_Friedel_coverage 0.000
_reflns_number_gt 11123
_reflns_number_total 17268
_reflns_threshold_expression 'I > 2\s(I)'
_cod_data_source_file ja7b12092_si_002.cif
_cod_data_source_block OCF-99
_cod_depositor_comments
;
The following automatic conversions were performed:

'_exptl_absorpt_correction_type' value 'MULTI-SCAN' changed to
'multi-scan' according to
/home/data/users/saulius/crontab/automatic-downloads/rss-feeds/ACS/lib/dictionaries/cif_core.dic
dictionary named 'cif_core.dic' version 2.4.2 from 2011-04-26.

Automatic conversion script
Id: cif_fix_values 4973 2017-02-22 13:04:09Z antanas 
;
_cod_original_cell_volume 16442(5)
_cod_database_code 4127044
_shelx_shelxl_version_number 2014/7
_shelx_space_group_comment
;
The symmetry employed for this shelxl refinement is uniquely defined
by the following loop, which should always be used as a source of
symmetry information in preference to the above space-group names.
They are only intended as comments.
;

loop_
_space_group_symop_operation_xyz
'x, y, z'
'-x+1/2, y+1/2, -z+1/2'
'-x, -y, -z'
'x-1/2, -y-1/2, z-1/2'

loop_
_atom_site_label
_atom_site_type_symbol
_atom_site_fract_x
_atom_site_fract_y
_atom_site_fract_z
_atom_site_U_iso_or_equiv
_atom_site_adp_type
_atom_site_occupancy
_atom_site_site_symmetry_order
_atom_site_calc_flag
In01 In 0.59041(4) 0.71940(3) 0.49514(4) 0.0342(3) Uani 1 1 d
In1 In 0.64367(4) 0.74734(3) 0.22046(4) 0.0397(3) Uani 1 1 d
S1 S 0.24238(15) 0.75883(16) 0.21328(15) 0.0572(11) Uani 1 1 d
In02 In 0.66423(4) 0.48733(3) 0.43077(4) 0.0367(3) Uani 1 1 d
In2 In 0.71919(4) 0.71357(4) 0.62259(4) 0.0475(3) Uani 1 1 d
S2 S 0.34030(15) 0.63683(15) 0.22458(16) 0.0588(11) Uani 1 1 d
In03 In 0.46566(4) 0.72375(3) 0.36959(4) 0.0366(3) Uani 1 1 d
S3 S 0.36734(14) 0.74961(15) 0.33420(14) 0.0504(10) Uani 1 1 d
In04 In 0.77698(4) 0.74376(3) 0.35585(4) 0.0390(3) Uani 1 1 d
S4 S 0.39873(15) 0.77456(14) 0.19588(15) 0.0514(10) Uani 1 1 d
In05 In 0.74624(4) 0.73451(4) 0.48653(4) 0.0386(3) Uani 1 1 d
S5 S 0.43581(14) 0.51729(12) 0.25685(15) 0.0439(9) Uani 1 1 d
In06 In 0.53344(4) 0.49202(3) 0.29787(4) 0.0379(3) Uani 1 1 d
S6 S 0.47018(12) 0.63000(11) 0.36273(12) 0.0260(7) Uani 1 1 d
In07 In 0.69245(4) 0.59913(3) 0.52646(4) 0.0373(3) Uani 1 1 d
S7 S 0.49311(14) 0.74854(13) 0.46128(13) 0.0423(9) Uani 1 1 d
In08 In 0.43627(4) 0.60886(4) 0.26793(4) 0.0410(3) Uani 1 1 d
S8 S 0.49908(12) 0.65011(11) 0.22259(12) 0.0304(8) Uani 1 1 d
In09 In 0.69127(4) 0.50244(3) 0.29181(4) 0.0396(3) Uani 1 1 d
S9 S 0.52834(13) 0.76846(11) 0.32655(12) 0.0302(8) Uani 1 1 d
In0A In 0.74605(4) 0.62700(3) 0.25497(4) 0.0400(3) Uani 1 1 d
In0C In 0.49540(4) 0.74469(4) 0.23372(4) 0.0417(3) Uani 1 1 d
In0D In 0.63319(4) 0.37434(3) 0.33224(4) 0.0467(3) Uani 1 1 d
In0F In 0.80056(5) 0.75854(4) 0.21916(4) 0.0515(3) Uani 1 1 d
In0G In 0.33958(4) 0.72840(4) 0.24019(4) 0.0526(3) Uani 1 1 d
S10 S 0.55033(15) 0.78361(13) 0.18296(14) 0.0449(9) Uani 1 1 d
S12 S 0.56517(13) 0.51494(10) 0.39188(12) 0.0278(8) Uani 1 1 d
S11 S 0.53608(15) 0.39979(12) 0.28738(16) 0.0484(10) Uani 1 1 d
S13 S 0.59318(12) 0.62539(11) 0.48643(12) 0.0264(7) Uani 1 1 d
S19 S 0.67043(17) 0.39487(12) 0.42548(15) 0.0504(10) Uani 1 1 d
S18 S 0.67726(13) 0.77156(11) 0.31533(12) 0.0308(8) Uani 1 1 d
S17 S 0.64675(13) 0.65418(11) 0.21192(12) 0.0308(8) Uani 1 1 d
S16 S 0.64848(13) 0.76402(11) 0.44699(12) 0.0290(8) Uani 1 1 d
S15 S 0.62384(11) 0.64429(10) 0.35215(11) 0.0195(7) Uani 1 1 d
S14 S 0.59352(13) 0.53243(11) 0.25000(12) 0.0300(8) Uani 1 1 d
S20 S 0.70084(15) 0.50760(12) 0.52293(14) 0.0427(9) Uani 1 1 d
Zn1K Zn 0.61907(5) 0.73344(5) 0.36060(5) 0.0242(3) Uani 1 1 d
Zn1J Zn 0.59209(6) 0.62074(5) 0.26249(5) 0.0261(4) Uani 1 1 d
Zn1I Zn 0.71794(5) 0.61662(5) 0.39010(5) 0.0246(3) Uani 1 1 d
Zn1H Zn 0.56539(5) 0.60496(4) 0.39652(5) 0.0202(3) Uani 1 1 d
S21 S 0.69587(15) 0.40944(11) 0.28549(15) 0.0422(9) Uani 1 1 d
S22 S 0.72735(13) 0.52739(11) 0.38502(12) 0.0288(8) Uani 1 1 d
S23 S 0.75320(12) 0.64068(11) 0.47910(12) 0.0294(8) Uani 1 1 d
S24 S 0.77979(15) 0.75920(15) 0.57866(14) 0.0520(10) Uani 1 1 d
S25 S 0.75369(15) 0.53541(11) 0.24487(15) 0.0440(10) Uani 1 1 d
S26 S 0.78219(13) 0.65018(11) 0.34956(13) 0.0323(8) Uani 1 1 d
S27 S 0.80987(15) 0.77471(13) 0.44517(14) 0.0442(9) Uani 1 1 d
S28 S 0.80783(16) 0.66501(12) 0.21056(16) 0.0508(10) Uani 1 1 d
S29 S 0.86653(18) 0.78172(13) 0.17230(17) 0.0628(12) Uani 1 1 d
S32 S 0.70377(16) 0.78916(12) 0.17630(14) 0.0461(10) Uani 1 1 d
S31 S 0.62103(14) 0.74257(13) 0.58719(13) 0.0433(9) Uani 1 1 d
S30 S 0.73047(17) 0.62123(14) 0.61905(14) 0.0527(10) Uani 1 1 d
S33 S 0.83561(15) 0.78732(12) 0.31078(14) 0.0429(9) Uani 1 1 d

loop_
_atom_site_aniso_label
_atom_site_aniso_U_11
_atom_site_aniso_U_22
_atom_site_aniso_U_33
_atom_site_aniso_U_23
_atom_site_aniso_U_13
_atom_site_aniso_U_12
In01 0.0286(5) 0.0425(6) 0.0302(6) -0.0042(4) 0.0069(4) 0.0002(4)
In1 0.0444(6) 0.0358(6) 0.0418(6) 0.0057(5) 0.0175(5) -0.0014(4)
S1 0.039(2) 0.096(3) 0.036(2) 0.015(2) 0.0101(19) 0.027(2)
In02 0.0442(6) 0.0296(5) 0.0407(6) 0.0030(4) 0.0194(5) 0.0033(4)
In2 0.0385(6) 0.0638(7) 0.0368(7) -0.0107(5) 0.0061(5) -0.0100(5)
S2 0.029(2) 0.069(3) 0.066(3) -0.008(2) -0.0035(19) 0.0063(19)
In03 0.0308(6) 0.0439(6) 0.0325(6) 0.0027(5) 0.0054(5) 0.0099(4)
S3 0.032(2) 0.080(3) 0.032(2) 0.0024(19) 0.0005(17) 0.0152(19)
In04 0.0394(6) 0.0375(6) 0.0439(7) 0.0001(5) 0.0185(5) -0.0071(4)
S4 0.037(2) 0.072(3) 0.042(2) 0.018(2) 0.0057(18) 0.0165(19)
In05 0.0305(6) 0.0501(6) 0.0331(6) -0.0056(5) 0.0065(5) -0.0070(5)
S5 0.036(2) 0.036(2) 0.058(3) -0.0134(17) 0.0116(19) -0.0077(16)
In06 0.0400(6) 0.0310(5) 0.0465(7) -0.0039(5) 0.0188(5) -0.0045(4)
S6 0.0204(17) 0.0283(17) 0.0274(19) -0.0014(14) 0.0044(14) 0.0001(13)
In07 0.0365(6) 0.0399(6) 0.0346(6) 0.0016(4) 0.0094(5) 0.0003(4)
S7 0.036(2) 0.063(2) 0.027(2) -0.0087(17) 0.0103(17) 0.0112(17)
In08 0.0341(6) 0.0448(6) 0.0408(6) -0.0010(5) 0.0063(5) -0.0002(5)
S8 0.0263(18) 0.0348(19) 0.027(2) 0.0004(15) 0.0033(15) 0.0052(14)
In09 0.0484(6) 0.0288(5) 0.0511(7) 0.0002(5) 0.0292(5) -0.0013(4)
S9 0.0307(19) 0.0329(18) 0.0222(19) 0.0039(14) 0.0006(15) 0.0072(14)
In0A 0.0482(6) 0.0286(5) 0.0505(7) 0.0027(5) 0.0260(5) -0.0029(4)
In0C 0.0380(6) 0.0513(6) 0.0345(6) 0.0082(5) 0.0088(5) 0.0088(5)
In0D 0.0609(7) 0.0287(6) 0.0613(8) -0.0027(5) 0.0350(6) 0.0018(5)
In0F 0.0605(7) 0.0401(6) 0.0656(8) 0.0069(5) 0.0364(6) -0.0069(5)
In0G 0.0376(6) 0.0751(8) 0.0405(7) 0.0057(6) 0.0049(5) 0.0150(5)
S10 0.051(2) 0.046(2) 0.040(2) 0.0178(17) 0.0168(19) 0.0137(18)
S12 0.0342(19) 0.0172(16) 0.035(2) -0.0004(14) 0.0141(16) -0.0071(14)
S11 0.053(2) 0.0281(19) 0.071(3) -0.0071(18) 0.029(2) -0.0052(17)
S13 0.0299(19) 0.0304(18) 0.0207(18) 0.0007(14) 0.0104(15) -0.0040(14)
S19 0.078(3) 0.0236(19) 0.054(3) 0.0007(17) 0.026(2) 0.0105(18)
S18 0.040(2) 0.0260(18) 0.0268(19) 0.0044(14) 0.0108(16) -0.0002(15)
S17 0.039(2) 0.0289(18) 0.027(2) 0.0056(14) 0.0138(16) 0.0034(15)
S16 0.0255(18) 0.0335(18) 0.0245(19) -0.0047(15) 0.0026(15) -0.0023(14)
S15 0.0206(16) 0.0157(15) 0.0214(18) -0.0016(13) 0.0053(14) 0.0000(12)
S14 0.042(2) 0.0192(16) 0.033(2) -0.0032(14) 0.0171(16) -0.0026(14)
S20 0.051(2) 0.039(2) 0.039(2) 0.0086(17) 0.0147(18) 0.0056(17)
Zn1K 0.0238(8) 0.0288(8) 0.0213(8) -0.0001(6) 0.0088(7) 0.0014(6)
Zn1J 0.0292(8) 0.0241(8) 0.0268(9) 0.0037(6) 0.0111(7) 0.0030(6)
Zn1I 0.0241(8) 0.0236(8) 0.0290(9) -0.0004(6) 0.0123(7) -0.0005(6)
Zn1H 0.0207(8) 0.0181(7) 0.0232(8) -0.0011(6) 0.0087(6) -0.0011(6)
S21 0.060(2) 0.0135(17) 0.066(3) -0.0044(16) 0.038(2) -0.0028(16)
S22 0.0311(19) 0.0213(17) 0.038(2) 0.0027(14) 0.0161(16) 0.0051(14)
S23 0.0263(18) 0.0361(19) 0.0271(19) -0.0022(15) 0.0100(15) -0.0025(14)
S24 0.049(2) 0.075(3) 0.031(2) -0.0150(19) 0.0101(19) -0.026(2)
S25 0.056(2) 0.0219(18) 0.069(3) 0.0021(17) 0.041(2) -0.0013(16)
S26 0.0305(19) 0.0273(18) 0.043(2) -0.0002(15) 0.0166(16) -0.0030(14)
S27 0.043(2) 0.057(2) 0.035(2) -0.0138(18) 0.0168(18) -0.0210(18)
S28 0.064(3) 0.033(2) 0.070(3) 0.0064(18) 0.042(2) -0.0033(18)
S29 0.092(3) 0.030(2) 0.093(3) 0.002(2) 0.068(3) 0.000(2)
S32 0.062(3) 0.035(2) 0.052(3) 0.0098(17) 0.032(2) -0.0059(17)
S31 0.039(2) 0.057(2) 0.032(2) -0.0117(17) 0.0087(17) -0.0058(17)
S30 0.067(3) 0.060(2) 0.024(2) -0.0099(18) 0.0031(19) -0.002(2)
S33 0.054(2) 0.036(2) 0.047(2) -0.0009(17) 0.0277(19) -0.0167(17)

loop_
_atom_type_symbol
_atom_type_description
_atom_type_scat_dispersion_real
_atom_type_scat_dispersion_imag
_atom_type_scat_source
C C 0.0033 0.0016 'International Tables Vol C Tables 4.2.6.8 and 6.1.1.4'
In In -0.7276 1.3100 'International Tables Vol C Tables 4.2.6.8 and 6.1.1.4'
N N 0.0061 0.0033 'International Tables Vol C Tables 4.2.6.8 and 6.1.1.4'
S S 0.1246 0.1234 'International Tables Vol C Tables 4.2.6.8 and 6.1.1.4'
Zn Zn 0.2839 1.4301 'International Tables Vol C Tables 4.2.6.8 and 6.1.1.4'

loop_
_geom_angle_atom_site_label_1
_geom_angle_atom_site_label_2
_geom_angle_atom_site_label_3
_geom_angle
_geom_angle_site_symmetry_1
_geom_angle_site_symmetry_3
S31 In01 S7 105.65(12) . .
S31 In01 S13 109.61(11) . .
S7 In01 S13 109.29(11) . .
S31 In01 S16 110.78(11) . .
S7 In01 S16 108.89(11) . .
S13 In01 S16 112.39(10) . .
S10 In1 S32 105.79(12) . .
S10 In1 S17 113.89(12) . .
S32 In1 S17 111.29(11) . .
S10 In1 S18 107.65(12) . .
S32 In1 S18 108.32(12) . .
S17 In1 S18 109.67(10) . .
In2 S1 In0G 107.86(14) 4_575 .
S20 In02 S19 105.52(12) . .
S20 In02 S12 112.58(11) . .
S19 In02 S12 109.86(12) . .
S20 In02 S22 108.11(11) . .
S19 In02 S22 109.31(11) . .
S12 In02 S22 111.26(10) . .
S1 In2 S30 109.82(14) 4_676 .
S1 In2 S31 101.55(13) 4_676 .
S30 In2 S31 113.87(13) . .
S1 In2 S24 109.63(12) 4_676 .
S30 In2 S24 111.53(14) . .
S31 In2 S24 109.96(13) . .
In08 S2 In0G 105.86(14) . .
S7 In03 S3 105.07(12) . .
S7 In03 S6 109.66(11) . .
S3 In03 S6 108.15(12) . .
S7 In03 S9 108.54(11) . .
S3 In03 S9 112.46(12) . .
S6 In03 S9 112.66(10) . .
In03 S3 In0G 105.78(13) . .
S27 In04 S33 104.98(12) . .
S27 In04 S26 113.10(12) . .
S33 In04 S26 112.41(11) . .
S27 In04 S18 108.96(12) . .
S33 In04 S18 108.09(12) . .
S26 In04 S18 109.11(10) . .
In0C S4 In0G 107.29(13) . .
S27 In05 S24 106.01(12) . .
S27 In05 S16 111.12(12) . .
S24 In05 S16 109.96(12) . .
S27 In05 S23 108.91(11) . .
S24 In05 S23 109.51(12) . .
S16 In05 S23 111.20(10) . .
In08 S5 In06 104.39(12) . .
S5 In06 S11 106.06(12) . .
S5 In06 S12 111.10(11) . .
S11 In06 S12 110.31(12) . .
S5 In06 S14 108.87(12) . .
S11 In06 S14 108.86(11) . .
S12 In06 S14 111.48(10) . .
Zn1H S6 In03 108.19(11) . .
Zn1H S6 In08 108.69(12) . .
In03 S6 In08 106.82(11) . .
S20 In07 S30 105.35(12) . .
S20 In07 S13 110.31(11) . .
S30 In07 S13 113.73(12) . .
S20 In07 S23 110.00(11) . .
S30 In07 S23 107.77(12) . .
S13 In07 S23 109.56(10) . .
In03 S7 In01 103.60(12) . .
S5 In08 S2 105.93(13) . .
S5 In08 S6 109.55(12) . .
S2 In08 S6 113.64(12) . .
S5 In08 S8 110.58(11) . .
S2 In08 S8 107.69(13) . .
S6 In08 S8 109.40(10) . .
Zn1J S8 In08 107.95(12) . .
Zn1J S8 In0C 109.61(12) . .
In08 S8 In0C 108.75(12) . .
S25 In09 S21 105.56(11) . .
S25 In09 S22 109.58(12) . .
S21 In09 S22 108.87(11) . .
S25 In09 S14 110.16(12) . .
S21 In09 S14 110.21(11) . .
S22 In09 S14 112.23(10) . .
Zn1K S9 In0C 106.28(12) . .
Zn1K S9 In03 107.24(12) . .
In0C S9 In03 106.61(12) . .
S28 In0A S25 105.66(11) . .
S28 In0A S17 109.90(12) . .
S25 In0A S17 109.36(12) . .
S28 In0A S26 108.17(12) . .
S25 In0A S26 109.76(12) . .
S17 In0A S26 113.68(10) . .
S10 In0C S4 106.40(12) . .
S10 In0C S9 112.95(12) . .
S4 In0C S9 108.91(12) . .
S10 In0C S8 107.69(11) . .
S4 In0C S8 109.66(12) . .
S9 In0C S8 111.10(10) . .
S29 In0D S11 105.45(14) 2_645 .
S29 In0D S19 105.38(14) 2_645 .
S11 In0D S19 117.00(13) . .
S29 In0D S21 109.74(11) 2_645 .
S11 In0D S21 109.34(13) . .
S19 In0D S21 109.65(13) . .
S29 In0F S33 110.42(14) . .
S29 In0F S32 113.20(14) . .
S33 In0F S32 111.39(12) . .
S29 In0F S28 96.95(12) . .
S33 In0F S28 112.54(13) . .
S32 In0F S28 111.61(13) . .
S1 In0G S2 109.30(14) . .
S1 In0G S3 99.99(13) . .
S2 In0G S3 112.53(14) . .
S1 In0G S4 112.19(13) . .
S2 In0G S4 111.39(14) . .
S3 In0G S4 110.94(13) . .
In1 S10 In0C 103.42(12) . .
Zn1H S12 In02 106.54(11) . .
Zn1H S12 In06 106.93(12) . .
In02 S12 In06 109.08(12) . .
In0D S11 In06 105.79(13) . .
Zn1H S13 In07 108.95(12) . .
Zn1H S13 In01 108.33(12) . .
In07 S13 In01 106.81(11) . .
In02 S19 In0D 105.52(14) . .
Zn1K S18 In04 109.44(12) . .
Zn1K S18 In1 110.15(13) . .
In04 S18 In1 110.42(12) . .
Zn1J S17 In1 106.09(12) . .
Zn1J S17 In0A 106.81(12) . .
In1 S17 In0A 107.24(12) . .
Zn1K S16 In05 106.75(12) . .
Zn1K S16 In01 107.02(12) . .
In05 S16 In01 106.19(12) . .
Zn1K S15 Zn1I 109.62(11) . .
Zn1K S15 Zn1J 110.19(12) . .
Zn1I S15 Zn1J 109.72(11) . .
Zn1K S15 Zn1H 109.12(11) . .
Zn1I S15 Zn1H 109.04(12) . .
Zn1J S15 Zn1H 109.13(11) . .
Zn1J S14 In09 107.78(12) . .
Zn1J S14 In06 108.16(12) . .
In09 S14 In06 106.94(12) . .
In07 S20 In02 104.40(13) . .
S16 Zn1K S9 102.96(12) . .
S16 Zn1K S15 115.13(11) . .
S9 Zn1K S15 114.95(11) . .
S16 Zn1K S18 107.70(12) . .
S9 Zn1K S18 107.34(12) . .
S15 Zn1K S18 108.28(11) . .
S14 Zn1J S17 104.48(11) . .
S14 Zn1J S8 108.26(12) . .
S17 Zn1J S8 105.84(12) . .
S14 Zn1J S15 112.80(11) . .
S17 Zn1J S15 114.33(11) . .
S8 Zn1J S15 110.64(11) . .
S26 Zn1I S22 104.57(11) . .
S26 Zn1I S23 105.62(12) . .
S22 Zn1I S23 108.08(12) . .
S26 Zn1I S15 113.98(11) . .
S22 Zn1I S15 112.48(11) . .
S23 Zn1I S15 111.57(11) . .
S6 Zn1H S13 106.15(11) . .
S6 Zn1H S12 105.82(11) . .
S13 Zn1H S12 106.03(11) . .
S6 Zn1H S15 112.43(11) . .
S13 Zn1H S15 112.24(11) . .
S12 Zn1H S15 113.59(11) . .
In09 S21 In0D 106.78(12) . .
Zn1I S22 In09 108.01(12) . .
Zn1I S22 In02 107.56(11) . .
In09 S22 In02 107.15(12) . .
Zn1I S23 In05 109.44(12) . .
Zn1I S23 In07 107.43(12) . .
In05 S23 In07 108.99(11) . .
In05 S24 In2 106.32(13) . .
In09 S25 In0A 102.16(12) . .
Zn1I S26 In04 106.49(12) . .
Zn1I S26 In0A 106.95(12) . .
In04 S26 In0A 107.59(12) . .
In04 S27 In05 103.50(12) . .
In0A S28 In0F 106.72(13) . .
In0F S29 In0D 106.82(14) . 2_655
In1 S32 In0F 106.40(13) . .
In01 S31 In2 106.46(13) . .
In07 S30 In2 105.15(14) . .
In04 S33 In0F 105.42(13) . .

loop_
_geom_bond_atom_site_label_1
_geom_bond_atom_site_label_2
_geom_bond_distance
_geom_bond_site_symmetry_2
In01 S31 2.417(3) .
In01 S7 2.423(3) .
In01 S13 2.472(3) .
In01 S16 2.489(3) .
In1 S10 2.414(4) .
In1 S32 2.420(3) .
In1 S17 2.450(3) .
In1 S18 2.494(3) .
S1 In2 2.421(4) 4_575
S1 In0G 2.425(4) .
In02 S20 2.407(4) .
In02 S19 2.429(3) .
In02 S12 2.462(3) .
In02 S22 2.486(3) .
In2 S1 2.421(4) 4_676
In2 S30 2.436(4) .
In2 S31 2.444(4) .
In2 S24 2.472(4) .
S2 In08 2.417(4) .
S2 In0G 2.431(4) .
In03 S7 2.420(3) .
In03 S3 2.423(3) .
In03 S6 2.463(3) .
In03 S9 2.484(3) .
S3 In0G 2.454(4) .
In04 S27 2.412(3) .
In04 S33 2.430(3) .
In04 S26 2.459(3) .
In04 S18 2.483(3) .
S4 In0C 2.425(3) .
S4 In0G 2.459(4) .
In05 S27 2.419(3) .
In05 S24 2.431(4) .
In05 S16 2.451(3) .
In05 S23 2.472(3) .
S5 In08 2.412(3) .
S5 In06 2.421(4) .
In06 S11 2.431(3) .
In06 S12 2.464(3) .
In06 S14 2.471(3) .
S6 Zn1H 2.345(3) .
S6 In08 2.474(3) .
In07 S20 2.407(3) .
In07 S30 2.431(4) .
In07 S13 2.460(3) .
In07 S23 2.487(3) .
In08 S8 2.486(3) .
S8 Zn1J 2.352(3) .
S8 In0C 2.496(3) .
In09 S25 2.422(3) .
In09 S21 2.442(3) .
In09 S22 2.462(3) .
In09 S14 2.464(3) .
S9 Zn1K 2.338(3) .
S9 In0C 2.441(3) .
In0A S28 2.414(3) .
In0A S25 2.424(3) .
In0A S17 2.479(3) .
In0A S26 2.483(3) .
In0C S10 2.415(4) .
In0D S29 2.425(3) 2_645
In0D S11 2.429(4) .
In0D S19 2.436(4) .
In0D S21 2.444(3) .
In0F S29 2.414(4) .
In0F S33 2.451(4) .
In0F S32 2.454(4) .
In0F S28 2.468(3) .
S12 Zn1H 2.357(3) .
S13 Zn1H 2.347(3) .
S18 Zn1K 2.362(3) .
S17 Zn1J 2.349(3) .
S16 Zn1K 2.337(3) .
S15 Zn1K 2.349(3) .
S15 Zn1I 2.353(3) .
S15 Zn1J 2.362(3) .
S15 Zn1H 2.364(3) .
S14 Zn1J 2.335(3) .
Zn1I S26 2.347(3) .
Zn1I S22 2.353(3) .
Zn1I S23 2.353(3) .
S29 In0D 2.425(3) 2_655

loop_
_platon_squeeze_void_nr
_platon_squeeze_void_average_x
_platon_squeeze_void_average_y
_platon_squeeze_void_average_z
_platon_squeeze_void_volume
_platon_squeeze_void_count_electrons
_platon_squeeze_void_content
1 -0.005 -0.019 0.003 11438 4013 ' '
